data_2226988
loop_
_publ_author_name
'Zhu, Hualing'
'Wei, Zhen'
'Bu, Luxia'
'Xu, Xiaoping'
'Shi, Jun'

_publ_section_title
;
 Bis(4-acetyl-3-methyl-1-phenyl-1<i>H</i>-pyrazol-5-olato-\k^2^<i>O</i>,<i>O</i>')bis(<i>N</i>,<i>N</i>-dimethylformamide-\k<i>O</i>)nickel(II)
;
_journal_coeditor_code LH5075
_journal_issue 8
_journal_name_full 'Acta Crystallographica Section E'
_journal_page_first m904
_journal_paper_doi 10.1107/S1600536810026231
_journal_volume 66
_journal_year 2010
_chemical_formula_iupac '[Ni (C12 H11 N2 O2)2 (C3 H7 N O)2]'
_chemical_formula_moiety 'C30 H36 N6 Ni O6'
_chemical_formula_sum 'C30 H36 N6 Ni O6'
_chemical_formula_weight 635.36
_chemical_name_systematic
;
Bis(4-acetyl-3-methyl-1-phenyl-1<i>H</i>-pyrazol-5-olato-
\k^2^<i>O</i>,<i>O</i>')bis(<i>N</i>,<i>N</i>-dimethylformamide-
\k<i>O</i>)nickel(II)
;
_space_group_IT_number 14
_symmetry_cell_setting monoclinic
_symmetry_space_group_name_Hall '-P 2yn'
_symmetry_space_group_name_H-M 'P 1 21/n 1'
_atom_sites_solution_hydrogens geom
_atom_sites_solution_primary direct
_atom_sites_solution_secondary difmap
_audit_creation_method SHELXL-97
_cell_angle_alpha 90.00
_cell_angle_beta 101.56(3)
_cell_angle_gamma 90.00
_cell_formula_units_Z 2
_cell_length_a 8.7201(17)
_cell_length_b 17.119(3)
_cell_length_c 9.852(2)
_cell_measurement_reflns_used 4482
_cell_measurement_temperature 113(2)
_cell_measurement_theta_max 27.878
_cell_measurement_theta_min 2.384
_cell_volume 1440.9(5)
_computing_cell_refinement 'CrystalClear (Rigaku, 2008)'
_computing_data_collection 'CrystalClear (Rigaku, 2008)'
_computing_data_reduction 'CrystalClear (Rigaku, 2008)'
_computing_molecular_graphics 'SHELXTL (Sheldrick, 2008)'
_computing_publication_material 'SHELXTL (Sheldrick, 2008)'
_computing_structure_refinement 'SHELXL97 (Sheldrick, 2008)'
_computing_structure_solution 'SHELXS97 (Sheldrick, 2008)'
_diffrn_ambient_temperature 113(2)
_diffrn_detector_area_resol_mean 7.31
_diffrn_measured_fraction_theta_full 0.995
_diffrn_measured_fraction_theta_max 0.995
_diffrn_measurement_device_type 'Rigaku Saturn CCD'
_diffrn_measurement_method '\w and \f scans'
_diffrn_radiation_monochromator confocal
_diffrn_radiation_source 'rotating anode'
_diffrn_radiation_type MoK\a
_diffrn_radiation_wavelength 0.71073
_diffrn_reflns_av_R_equivalents 0.0307
_diffrn_reflns_av_sigmaI/netI 0.0257
_diffrn_reflns_limit_h_max 10
_diffrn_reflns_limit_h_min -10
_diffrn_reflns_limit_k_max 20
_diffrn_reflns_limit_k_min -19
_diffrn_reflns_limit_l_max 11
_diffrn_reflns_limit_l_min -11
_diffrn_reflns_number 10320
_diffrn_reflns_theta_full 25.02
_diffrn_reflns_theta_max 25.02
_diffrn_reflns_theta_min 2.42
_diffrn_standards_decay_% 0
_diffrn_standards_interval_count 0
_diffrn_standards_interval_time 0
_diffrn_standards_number 0
_exptl_absorpt_coefficient_mu 0.729
_exptl_absorpt_correction_T_max 0.9307
_exptl_absorpt_correction_T_min 0.8680
_exptl_absorpt_correction_type multi-scan
_exptl_absorpt_process_details '(Crystalclear; Rigaku, 2008)'
_exptl_crystal_colour green
_exptl_crystal_density_diffrn 1.464
_exptl_crystal_density_method 'not measured'
_exptl_crystal_description block
_exptl_crystal_F_000 668
_exptl_crystal_size_max 0.20
_exptl_crystal_size_mid 0.18
_exptl_crystal_size_min 0.10
_refine_diff_density_max 0.317
_refine_diff_density_min -0.584
_refine_ls_extinction_method none
_refine_ls_goodness_of_fit_ref 1.089
_refine_ls_hydrogen_treatment constr
_refine_ls_matrix_type full
_refine_ls_number_parameters 200
_refine_ls_number_reflns 2529
_refine_ls_number_restraints 0
_refine_ls_restrained_S_all 1.089
_refine_ls_R_factor_all 0.0331
_refine_ls_R_factor_gt 0.0298
_refine_ls_shift/su_max 0.001
_refine_ls_shift/su_mean 0.000
_refine_ls_structure_factor_coef Fsqd
_refine_ls_weighting_details 'calc w=1/[\s^2^(Fo^2^)+(0.0480P)^2^+0.3836P] where P=(Fo^2^+2Fc^2^)/3'
_refine_ls_weighting_scheme calc
_refine_ls_wR_factor_gt 0.0762
_refine_ls_wR_factor_ref 0.0782
_reflns_number_gt 2279
_reflns_number_total 2529
_reflns_threshold_expression I>2\s(I)
_cod_data_source_file lh5075.cif
_cod_data_source_block I
_cod_original_sg_symbol_H-M 'P 21/n'
_cod_database_code 2226988
_cod_database_fobs_code 2226988

loop_
_symmetry_equiv_pos_as_xyz
'x, y, z'
'-x+1/2, y+1/2, -z+1/2'
'-x, -y, -z'
'x-1/2, -y-1/2, z-1/2'

loop_
_atom_site_type_symbol
_atom_site_label
_atom_site_fract_x
_atom_site_fract_y
_atom_site_fract_z
_atom_site_U_iso_or_equiv
_atom_site_adp_type
_atom_site_calc_flag
_atom_site_refinement_flags
_atom_site_occupancy
_atom_site_disorder_assembly
_atom_site_disorder_group
Ni Ni1 0.5000 1.0000 0.5000 0.01056(12) Uani d S 1 . .
O O1 0.58951(13) 1.05337(7) 0.68398(11) 0.0138(3) Uani d . 1 . .
O O2 0.41750(13) 0.91066(7) 0.60044(12) 0.0145(3) Uani d . 1 . .
O O3 0.71254(13) 0.94193(7) 0.51507(12) 0.0147(3) Uani d . 1 . .
N N1 0.71370(16) 1.03649(8) 0.91454(14) 0.0136(3) Uani d . 1 . .
N N2 0.73040(17) 0.97910(9) 1.01841(15) 0.0167(3) Uani d . 1 . .
N N3 0.92677(16) 0.91367(8) 0.42588(15) 0.0141(3) Uani d . 1 . .
C C1 0.62073(19) 1.01164(9) 0.79249(18) 0.0121(4) Uani d . 1 . .
C C2 0.57338(19) 0.93439(10) 0.82039(18) 0.0134(4) Uani d . 1 . .
C C3 0.64609(19) 0.91963(10) 0.96176(18) 0.0153(4) Uani d . 1 . .
C C4 0.6431(2) 0.84786(11) 1.04694(19) 0.0208(4) Uani d . 1 . .
H H4A 0.7047 0.8567 1.1404 0.031 Uiso calc R 1 . .
H H4B 0.6880 0.8041 1.0040 0.031 Uiso calc R 1 . .
H H4C 0.5348 0.8356 1.0525 0.031 Uiso calc R 1 . .
C C5 0.46612(18) 0.88950(10) 0.72430(17) 0.0124(4) Uani d . 1 . .
C C6 0.4005(2) 0.81431(10) 0.76739(18) 0.0185(4) Uani d . 1 . .
H H6A 0.3372 0.7888 0.6860 0.028 Uiso calc R 1 . .
H H6B 0.3348 0.8254 0.8350 0.028 Uiso calc R 1 . .
H H6C 0.4865 0.7797 0.8092 0.028 Uiso calc R 1 . .
C C7 0.79488(19) 1.10812(10) 0.94735(17) 0.0134(4) Uani d . 1 . .
C C8 0.74278(19) 1.17723(10) 0.87719(17) 0.0145(4) Uani d . 1 . .
H H8 0.6550 1.1766 0.8025 0.017 Uiso calc R 1 . .
C C9 0.8205(2) 1.24649(10) 0.91776(18) 0.0177(4) Uani d . 1 . .
H H9 0.7846 1.2936 0.8709 0.021 Uiso calc R 1 . .
C C10 0.9504(2) 1.24833(11) 1.02602(19) 0.0206(4) Uani d . 1 . .
H H10 1.0017 1.2963 1.0544 0.025 Uiso calc R 1 . .
C C11 1.0036(2) 1.17911(11) 1.09167(18) 0.0212(4) Uani d . 1 . .
H H11 1.0938 1.1795 1.1640 0.025 Uiso calc R 1 . .
C C12 0.9269(2) 1.10923(10) 1.05317(18) 0.0174(4) Uani d . 1 . .
H H12 0.9646 1.0621 1.0990 0.021 Uiso calc R 1 . .
C C13 0.78377(19) 0.94216(10) 0.41739(18) 0.0138(4) Uani d . 1 . .
H H13 0.7326 0.9641 0.3316 0.017 Uiso calc R 1 . .
C C14 1.0109(2) 0.87896(11) 0.5542(2) 0.0208(4) Uani d . 1 . .
H H14A 0.9697 0.8998 0.6323 0.031 Uiso calc R 1 . .
H H14B 1.1225 0.8916 0.5665 0.031 Uiso calc R 1 . .
H H14C 0.9973 0.8221 0.5500 0.031 Uiso calc R 1 . .
C C15 1.0048(2) 0.91441(11) 0.30838(19) 0.0210(4) Uani d . 1 . .
H H15A 0.9379 0.9406 0.2298 0.031 Uiso calc R 1 . .
H H15B 1.0247 0.8606 0.2826 0.031 Uiso calc R 1 . .
H H15C 1.1044 0.9425 0.3337 0.031 Uiso calc R 1 . .

loop_
_atom_site_aniso_label
_atom_site_aniso_U_11
_atom_site_aniso_U_22
_atom_site_aniso_U_33
_atom_site_aniso_U_12
_atom_site_aniso_U_13
_atom_site_aniso_U_23
Ni1 0.01054(17) 0.01073(18) 0.00993(18) 0.00035(11) 0.00088(12) -0.00072(11)
O1 0.0168(6) 0.0137(6) 0.0102(6) -0.0004(5) 0.0011(5) 0.0003(5)
O2 0.0146(6) 0.0137(6) 0.0149(7) -0.0005(4) 0.0023(5) -0.0013(5)
O3 0.0136(6) 0.0163(6) 0.0145(6) 0.0012(5) 0.0035(5) -0.0007(5)
N1 0.0177(7) 0.0117(8) 0.0104(7) -0.0010(6) 0.0008(6) 0.0010(6)
N2 0.0196(8) 0.0168(8) 0.0123(8) -0.0003(6) -0.0004(6) 0.0034(6)
N3 0.0129(7) 0.0145(8) 0.0150(7) 0.0012(5) 0.0031(6) 0.0008(6)
C1 0.0097(8) 0.0145(9) 0.0122(9) 0.0020(6) 0.0022(6) -0.0020(7)
C2 0.0131(8) 0.0122(9) 0.0149(9) 0.0014(6) 0.0028(7) 0.0009(7)
C3 0.0145(8) 0.0154(9) 0.0158(9) 0.0002(7) 0.0028(7) 0.0003(7)
C4 0.0226(9) 0.0202(10) 0.0177(9) -0.0033(7) -0.0006(7) 0.0049(8)
C5 0.0113(8) 0.0128(8) 0.0134(9) 0.0039(6) 0.0032(7) -0.0016(7)
C6 0.0221(9) 0.0156(9) 0.0173(9) -0.0041(7) 0.0030(7) -0.0005(7)
C7 0.0147(8) 0.0157(9) 0.0106(8) -0.0015(7) 0.0048(7) -0.0027(7)
C8 0.0133(8) 0.0163(9) 0.0137(9) 0.0001(6) 0.0019(7) -0.0011(7)
C9 0.0207(9) 0.0152(9) 0.0180(9) -0.0005(7) 0.0060(7) 0.0020(7)
C10 0.0246(9) 0.0190(10) 0.0182(10) -0.0090(8) 0.0039(8) -0.0015(8)
C11 0.0196(9) 0.0264(11) 0.0151(9) -0.0068(7) -0.0024(7) 0.0000(8)
C12 0.0190(9) 0.0170(9) 0.0155(9) -0.0010(7) 0.0018(7) 0.0022(7)
C13 0.0141(8) 0.0104(8) 0.0153(9) 0.0000(6) -0.0010(7) -0.0010(7)
C14 0.0160(9) 0.0217(10) 0.0234(10) 0.0037(7) 0.0007(7) 0.0068(8)
C15 0.0191(9) 0.0236(10) 0.0219(10) -0.0001(7) 0.0083(8) -0.0008(8)

loop_
_atom_type_symbol
_atom_type_description
_atom_type_scat_dispersion_real
_atom_type_scat_dispersion_imag
_atom_type_scat_source
C C 0.0033 0.0016 'International Tables Vol C Tables 4.2.6.8 and 6.1.1.4'
H H 0.0000 0.0000 'International Tables Vol C Tables 4.2.6.8 and 6.1.1.4'
N N 0.0061 0.0033 'International Tables Vol C Tables 4.2.6.8 and 6.1.1.4'
O O 0.0106 0.0060 'International Tables Vol C Tables 4.2.6.8 and 6.1.1.4'
Ni Ni 0.3393 1.1124 'International Tables Vol C Tables 4.2.6.8 and 6.1.1.4'

loop_
_geom_angle_atom_site_label_1
_geom_angle_atom_site_label_2
_geom_angle_atom_site_label_3
_geom_angle_site_symmetry_1
_geom_angle_site_symmetry_3
_geom_angle
_geom_angle_publ_flag
O2 Ni1 O2 3_676 . 180.0 ?
O2 Ni1 O1 3_676 3_676 90.81(5) ?
O2 Ni1 O1 . 3_676 89.19(5) ?
O2 Ni1 O1 3_676 . 89.19(5) ?
O2 Ni1 O1 . . 90.81(5) ?
O1 Ni1 O1 3_676 . 180.0 ?
O2 Ni1 O3 3_676 3_676 90.17(5) ?
O2 Ni1 O3 . 3_676 89.84(5) ?
O1 Ni1 O3 3_676 3_676 88.50(5) ?
O1 Ni1 O3 . 3_676 91.50(5) ?
O2 Ni1 O3 3_676 . 89.83(5) ?
O2 Ni1 O3 . . 90.16(5) ?
O1 Ni1 O3 3_676 . 91.50(5) ?
O1 Ni1 O3 . . 88.50(5) ?
O3 Ni1 O3 3_676 . 179.9990(10) ?
C1 O1 Ni1 . . 118.40(11) ?
C5 O2 Ni1 . . 127.18(11) ?
C13 O3 Ni1 . . 121.20(11) ?
C1 N1 N2 . . 112.16(14) ?
C1 N1 C7 . . 130.19(14) ?
N2 N1 C7 . . 117.63(14) ?
C3 N2 N1 . . 105.38(14) ?
C13 N3 C14 . . 120.62(15) ?
C13 N3 C15 . . 122.03(15) ?
C14 N3 C15 . . 117.34(14) ?
O1 C1 N1 . . 123.46(15) ?
O1 C1 C2 . . 131.43(16) ?
N1 C1 C2 . . 105.10(14) ?
C5 C2 C1 . . 123.45(16) ?
C5 C2 C3 . . 131.18(16) ?
C1 C2 C3 . . 105.17(14) ?
N2 C3 C2 . . 112.18(15) ?
N2 C3 C4 . . 118.10(16) ?
C2 C3 C4 . . 129.68(16) ?
C3 C4 H4A . . 109.5 ?
C3 C4 H4B . . 109.5 ?
H4A C4 H4B . . 109.5 ?
C3 C4 H4C . . 109.5 ?
H4A C4 H4C . . 109.5 ?
H4B C4 H4C . . 109.5 ?
O2 C5 C2 . . 122.64(15) ?
O2 C5 C6 . . 116.45(15) ?
C2 C5 C6 . . 120.89(15) ?
C5 C6 H6A . . 109.5 ?
C5 C6 H6B . . 109.5 ?
H6A C6 H6B . . 109.5 ?
C5 C6 H6C . . 109.5 ?
H6A C6 H6C . . 109.5 ?
H6B C6 H6C . . 109.5 ?
C12 C7 C8 . . 119.80(16) ?
C12 C7 N1 . . 118.86(15) ?
C8 C7 N1 . . 121.32(15) ?
C9 C8 C7 . . 119.33(16) ?
C9 C8 H8 . . 120.3 ?
C7 C8 H8 . . 120.3 ?
C8 C9 C10 . . 121.12(17) ?
C8 C9 H9 . . 119.4 ?
C10 C9 H9 . . 119.4 ?
C11 C10 C9 . . 118.91(17) ?
C11 C10 H10 . . 120.5 ?
C9 C10 H10 . . 120.5 ?
C10 C11 C12 . . 120.87(17) ?
C10 C11 H11 . . 119.6 ?
C12 C11 H11 . . 119.6 ?
C11 C12 C7 . . 119.92(17) ?
C11 C12 H12 . . 120.0 ?
C7 C12 H12 . . 120.0 ?
O3 C13 N3 . . 123.95(16) ?
O3 C13 H13 . . 118.0 ?
N3 C13 H13 . . 118.0 ?
N3 C14 H14A . . 109.5 ?
N3 C14 H14B . . 109.5 ?
H14A C14 H14B . . 109.5 ?
N3 C14 H14C . . 109.5 ?
H14A C14 H14C . . 109.5 ?
H14B C14 H14C . . 109.5 ?
N3 C15 H15A . . 109.5 ?
N3 C15 H15B . . 109.5 ?
H15A C15 H15B . . 109.5 ?
N3 C15 H15C . . 109.5 ?
H15A C15 H15C . . 109.5 ?
H15B C15 H15C . . 109.5 ?

loop_
_geom_bond_atom_site_label_1
_geom_bond_atom_site_label_2
_geom_bond_site_symmetry_2
_geom_bond_distance
_geom_bond_publ_flag
Ni1 O2 3_676 2.0301(12) ?
Ni1 O2 . 2.0301(12) ?
Ni1 O1 3_676 2.0402(12) ?
Ni1 O1 . 2.0402(12) ?
Ni1 O3 3_676 2.0820(12) ?
Ni1 O3 . 2.0820(12) ?
O1 C1 . 1.269(2) ?
O2 C5 . 1.262(2) ?
O3 C13 . 1.246(2) ?
N1 C1 . 1.376(2) ?
N1 N2 . 1.405(2) ?
N1 C7 . 1.420(2) ?
N2 C3 . 1.313(2) ?
N3 C13 . 1.326(2) ?
N3 C14 . 1.455(2) ?
N3 C15 . 1.456(2) ?
C1 C2 . 1.428(2) ?
C2 C5 . 1.417(2) ?
C2 C3 . 1.432(2) ?
C3 C4 . 1.491(2) ?
C4 H4A . 0.9800 ?
C4 H4B . 0.9800 ?
C4 H4C . 0.9800 ?
C5 C6 . 1.504(2) ?
C6 H6A . 0.9800 ?
C6 H6B . 0.9800 ?
C6 H6C . 0.9800 ?
C7 C12 . 1.390(3) ?
C7 C8 . 1.399(2) ?
C8 C9 . 1.384(2) ?
C8 H8 . 0.9500 ?
C9 C10 . 1.392(3) ?
C9 H9 . 0.9500 ?
C10 C11 . 1.385(3) ?
C10 H10 . 0.9500 ?
C11 C12 . 1.386(3) ?
C11 H11 . 0.9500 ?
C12 H12 . 0.9500 ?
C13 H13 . 0.9500 ?
C14 H14A . 0.9800 ?
C14 H14B . 0.9800 ?
C14 H14C . 0.9800 ?
C15 H15A . 0.9800 ?
C15 H15B . 0.9800 ?
C15 H15C . 0.9800 ?

loop_
_geom_torsion_atom_site_label_1
_geom_torsion_atom_site_label_2
_geom_torsion_atom_site_label_3
_geom_torsion_atom_site_label_4
_geom_torsion_site_symmetry_1
_geom_torsion_site_symmetry_2
_geom_torsion_site_symmetry_3
_geom_torsion_site_symmetry_4
_geom_torsion
_geom_torsion_publ_flag
O2 Ni1 O1 C1 3_676 . . . -156.12(12) ?
O2 Ni1 O1 C1 . . . . 23.88(12) ?
O1 Ni1 O1 C1 3_676 . . . 2E1(2) ?
O3 Ni1 O1 C1 3_676 . . . 113.74(12) ?
O3 Ni1 O1 C1 . . . . -66.26(12) ?
O2 Ni1 O2 C5 3_676 . . . 97(5) ?
O1 Ni1 O2 C5 3_676 . . . 157.07(13) ?
O1 Ni1 O2 C5 . . . . -22.93(13) ?
O3 Ni1 O2 C5 3_676 . . . -114.44(13) ?
O3 Ni1 O2 C5 . . . . 65.57(13) ?
O2 Ni1 O3 C13 3_676 . . . -39.74(12) ?
O2 Ni1 O3 C13 . . . . 140.26(12) ?
O1 Ni1 O3 C13 3_676 . . . 51.07(13) ?
O1 Ni1 O3 C13 . . . . -128.93(13) ?
O3 Ni1 O3 C13 3_676 . . . 82(18) ?
C1 N1 N2 C3 . . . . -1.06(18) ?
C7 N1 N2 C3 . . . . -179.46(14) ?
Ni1 O1 C1 N1 . . . . 164.19(12) ?
Ni1 O1 C1 C2 . . . . -16.5(2) ?
N2 N1 C1 O1 . . . . -179.70(14) ?
C7 N1 C1 O1 . . . . -1.6(3) ?
N2 N1 C1 C2 . . . . 0.86(18) ?
C7 N1 C1 C2 . . . . 179.00(16) ?
O1 C1 C2 C5 . . . . -4.3(3) ?
N1 C1 C2 C5 . . . . 175.11(15) ?
O1 C1 C2 C3 . . . . -179.71(17) ?
N1 C1 C2 C3 . . . . -0.33(17) ?
N1 N2 C3 C2 . . . . 0.82(19) ?
N1 N2 C3 C4 . . . . 178.73(15) ?
C5 C2 C3 N2 . . . . -175.27(17) ?
C1 C2 C3 N2 . . . . -0.32(19) ?
C5 C2 C3 C4 . . . . 7.1(3) ?
C1 C2 C3 C4 . . . . -177.93(17) ?
Ni1 O2 C5 C2 . . . . 10.4(2) ?
Ni1 O2 C5 C6 . . . . -171.37(10) ?
C1 C2 C5 O2 . . . . 8.4(3) ?
C3 C2 C5 O2 . . . . -177.46(16) ?
C1 C2 C5 C6 . . . . -169.79(15) ?
C3 C2 C5 C6 . . . . 4.4(3) ?
C1 N1 C7 C12 . . . . -154.26(17) ?
N2 N1 C7 C12 . . . . 23.8(2) ?
C1 N1 C7 C8 . . . . 26.9(3) ?
N2 N1 C7 C8 . . . . -155.00(15) ?
C12 C7 C8 C9 . . . . -2.4(2) ?
N1 C7 C8 C9 . . . . 176.44(15) ?
C7 C8 C9 C10 . . . . 0.7(2) ?
C8 C9 C10 C11 . . . . 1.3(3) ?
C9 C10 C11 C12 . . . . -1.6(3) ?
C10 C11 C12 C7 . . . . 0.0(3) ?
C8 C7 C12 C11 . . . . 2.0(2) ?
N1 C7 C12 C11 . . . . -176.81(15) ?
Ni1 O3 C13 N3 . . . . 172.39(12) ?
C14 N3 C13 O3 . . . . 0.4(3) ?
C15 N3 C13 O3 . . . . 179.29(16) ?
